data_1541839
loop_
_publ_author_name
'Gilardi, R. D.'
'Butcher, R. J.'

_publ_section_title
;
 A new class of flexible energetic salts. Part 7: The structures of the
 guanidinium and hydroxyguanidinium salts of dinitramide
;
_journal_issue 11
_journal_name_full 'Journal of Chemical Crystallography'
_journal_page_first 477
_journal_page_last 484
_journal_paper_doi 10.1023/A:1021196826824
_journal_volume 32
_journal_year 2002
_chemical_formula_sum 'C H6 N6 O5'
_chemical_name_systematic '(C (N H2)2 (N H O H)) (N3 O4)'
_space_group_IT_number 7
_symmetry_space_group_name_Hall 'P -2yc'
_symmetry_space_group_name_H-M 'P 1 c 1'
_cell_angle_alpha 90
_cell_angle_beta 98.94
_cell_angle_gamma 90
_cell_formula_units_Z 2
_cell_length_a 7.098
_cell_length_b 3.516
_cell_length_c 14.358
_cell_volume 353.973
_citation_journal_id_ASTM JCCYEV
_cod_data_source_file Gilardi_JCCYEV_2002_489.cif
_cod_data_source_block C1H6N6O5
_cod_original_cell_volume 353.9733
_cod_original_formula_sum 'C1 H6 N6 O5'
_cod_database_code 1541839

loop_
_symmetry_equiv_pos_as_xyz
x,y,z
x,-y,z+1/2

loop_
_atom_site_label
_atom_site_type_symbol
_atom_site_fract_x
_atom_site_fract_y
_atom_site_fract_z
_atom_site_occupancy
_atom_site_U_iso_or_equiv
N3 N+2 0.3859 0.8599 0.3669 1 0.0
N4 N-1 0.6765 0.5168 0.1804 1 0.0
N5 N-3 0.9808 0.281 0.1965 1 0.0
N2 N+2 0.2065 0.8929 0.4885 1 0.0
O4 O-2 0.3895 0.9337 0.28211 1 0.0
O2 O-2 0.0495 0.9947 0.5047 1 0.0
H2 H+1 0.594 0.42 0.031 1 0.0
H5 H+1 0.909 0.255 0.364 1 0.0
N6 N-3 0.834 0.3766 0.3267 1 0.0
N1 N+2 0.2259 0.9741 0.3953 1 0.0
H4 H+1 0.062 0.205 0.23 1 0.0
O1 O-2 0.3236 0.7439 0.5471 1 0.0
H3 H+1 0.989 0.286 0.133 1 0.0
H6 H+1 0.722 0.459 0.348 1 0.0
O3 O-2 0.5198 0.6915 0.4147 1 0.0
O5 O-2 0.6921 0.6122 0.08749 1 0.0
H1 H+1 0.599 0.648 0.2 1 0.0
C1 C+4 0.8351 0.3938 0.2346 1 0.0
